data_4063736
loop_
_publ_author_name
'Srivastava, Kriti'
'Shah, Poonam'
'Singh, Harkesh B.'
'Butcher, Ray J.'

_publ_section_title
;
 Isolation and Structural Characterization of Some Aryltellurium Halides
 and Their Hydrolyzed Products Stabilized by an Intramolecular
 Te&#x00B7;&#x00B7;&#x00B7;N Interaction
;
_journal_issue 3
_journal_name_full Organometallics
_journal_page_first 534
_journal_paper_doi 10.1021/om1009022
_journal_volume 30
_journal_year 2011
_chemical_formula_moiety 'C12 H9 Br3 N2 Te'
_chemical_formula_sum 'C12 H9 Br3 N2 Te'
_chemical_formula_weight 548.54
_chemical_name_systematic
; 
 ? 
;
_space_group_IT_number 2
_symmetry_cell_setting triclinic
_symmetry_space_group_name_Hall '-P 1'
_symmetry_space_group_name_H-M 'P -1'
_atom_sites_solution_hydrogens geom
_atom_sites_solution_primary direct
_atom_sites_solution_secondary difmap
_audit_creation_method SHELXL-97
_cell_angle_alpha 113.570(4)
_cell_angle_beta 93.713(3)
_cell_angle_gamma 111.227(4)
_cell_formula_units_Z 2
_cell_length_a 8.9195(4)
_cell_length_b 9.7340(5)
_cell_length_c 10.4956(4)
_cell_measurement_reflns_used 4846
_cell_measurement_temperature 295(2)
_cell_measurement_theta_max 77.2339
_cell_measurement_theta_min 4.7376
_cell_volume 754.78(7)
_computing_cell_refinement
;
CrysAlisPro, Oxford Diffraction Ltd.,
Version 1.171.33.55 (release 05-01-2010 CrysAlis171 .NET)
(compiled Jan  5 2010,16:28:46)
;
_computing_data_collection
;
CrysAlisPro, Oxford Diffraction Ltd.,
Version 1.171.33.55 (release 05-01-2010 CrysAlis171 .NET)
(compiled Jan  5 2010,16:28:46)
;
_computing_data_reduction
;
CrysAlisPro, Oxford Diffraction Ltd.,
Version 1.171.33.55 (release 05-01-2010 CrysAlis171 .NET)
(compiled Jan  5 2010,16:28:46)
;
_computing_molecular_graphics 'SHELXLTL (Sheldrick, 2008)'
_computing_publication_material SHELXLTL
_computing_structure_refinement 'SHELXL-97 (Sheldrick, 2008)'
_computing_structure_solution 'SHELXS-97 (Sheldrick, 2008)'
_diffrn_ambient_temperature 295(2)
_diffrn_detector_area_resol_mean 10.5081
_diffrn_measured_fraction_theta_full 0.997
_diffrn_measured_fraction_theta_max 0.977
_diffrn_measurement_device_type 'Xcalibur, Ruby, Gemini'
_diffrn_measurement_method '\w scans'
_diffrn_radiation_monochromator graphite
_diffrn_radiation_source 'Enhance (Cu) X-ray Source'
_diffrn_radiation_type CuK\a
_diffrn_radiation_wavelength 1.54184
_diffrn_reflns_av_R_equivalents 0.0365
_diffrn_reflns_av_sigmaI/netI 0.0254
_diffrn_reflns_limit_h_max 11
_diffrn_reflns_limit_h_min -11
_diffrn_reflns_limit_k_max 12
_diffrn_reflns_limit_k_min -12
_diffrn_reflns_limit_l_max 13
_diffrn_reflns_limit_l_min -11
_diffrn_reflns_number 5751
_diffrn_reflns_theta_full 67.50
_diffrn_reflns_theta_max 77.45
_diffrn_reflns_theta_min 4.74
_exptl_absorpt_coefficient_mu 24.730
_exptl_absorpt_correction_T_max 0.164
_exptl_absorpt_correction_T_min 0.008
_exptl_absorpt_correction_type analytical
_exptl_absorpt_process_details
;
CrysAlisPro, Oxford Diffraction Ltd.,
Version 1.171.33.55 (release 05-01-2010 CrysAlis171 .NET)
(compiled Jan  5 2010,16:28:46)
Analytical numeric absorption correction using a multifaceted crystal
            model based on expressions derived by R.C. Clark & J.S. Reid.
(Clark, R. C. & Reid, J. S. (1995). Acta Cryst. A51, 887-897)
;
_exptl_crystal_colour yellow-orange
_exptl_crystal_density_diffrn 2.414
_exptl_crystal_density_method 'not measured'
_exptl_crystal_description block
_exptl_crystal_F_000 504
_exptl_crystal_size_max 0.5864
_exptl_crystal_size_mid 0.3707
_exptl_crystal_size_min 0.1550
_refine_diff_density_max 2.845
_refine_diff_density_min -2.310
_refine_diff_density_rms 0.271
_refine_ls_extinction_coef 0.0036(4)
_refine_ls_extinction_expression Fc^*^=kFc[1+0.001xFc^2^\l^3^/sin(2\q)]^-1/4^
_refine_ls_extinction_method SHELXL
_refine_ls_goodness_of_fit_ref 1.073
_refine_ls_hydrogen_treatment constr
_refine_ls_matrix_type full
_refine_ls_number_parameters 159
_refine_ls_number_reflns 3144
_refine_ls_number_restraints 48
_refine_ls_restrained_S_all 1.065
_refine_ls_R_factor_all 0.0669
_refine_ls_R_factor_gt 0.0658
_refine_ls_shift/su_max 0.000
_refine_ls_shift/su_mean 0.000
_refine_ls_structure_factor_coef Fsqd
_refine_ls_weighting_details 'calc w=1/[\s^2^(Fo^2^)+(0.1482P)^2^+2.5886P] where P=(Fo^2^+2Fc^2^)/3'
_refine_ls_weighting_scheme calc
_refine_ls_wR_factor_gt 0.1984
_refine_ls_wR_factor_ref 0.1999
_reflns_number_gt 3020
_reflns_number_total 3144
_reflns_threshold_expression I>2sigma(I)
_cod_data_source_file om1009022_si_002.cif
_cod_data_source_block kr-tebr3
_cod_original_cell_volume 754.78(6)
_cod_database_code 4063736

loop_
_symmetry_equiv_pos_as_xyz
'x, y, z'
'-x, -y, -z'

loop_
_atom_site_label
_atom_site_type_symbol
_atom_site_fract_x
_atom_site_fract_y
_atom_site_fract_z
_atom_site_U_iso_or_equiv
_atom_site_adp_type
_atom_site_occupancy
_atom_site_symmetry_multiplicity
_atom_site_calc_flag
_atom_site_refinement_flags
_atom_site_disorder_assembly
_atom_site_disorder_group
Te Te 0.71390(4) 0.62608(4) 0.73878(4) 0.03742(11) Uani 1 1 d . . .
Br1 Br 0.69438(10) 0.71687(12) 1.00667(9) 0.0627(2) Uani 1 1 d . A .
Br2 Br 0.75429(14) 0.50510(11) 0.47462(9) 0.0679(2) Uani 1 1 d . A .
Br3 Br 0.8260(2) 0.91780(14) 0.76781(15) 0.0949(4) Uani 1 1 d . A .
N1 N 0.6629(14) 0.3516(14) 0.7249(13) 0.0358(12) Uani 0.530(8) 1 d PU A 1
N2 N 0.7887(13) 0.3327(13) 0.7544(12) 0.0392(13) Uani 0.530(8) 1 d PU A 1
C1 C 0.9431(8) 0.6222(9) 0.8037(9) 0.0339(18) Uani 0.530(8) 1 d PG A 1
C2 C 1.0923(10) 0.7629(9) 0.8558(12) 0.047(3) Uani 0.530(8) 1 d PG A 1
H2A H 1.0944 0.8602 0.8583 0.057 Uiso 0.530(8) 1 calc PR A 1
C3 C 1.2383(9) 0.7582(13) 0.9040(14) 0.065(5) Uani 0.530(8) 1 d PG A 1
H3A H 1.3381 0.8523 0.9388 0.078 Uiso 0.530(8) 1 calc PR A 1
C4 C 1.2352(11) 0.6127(16) 0.9002(14) 0.066(4) Uani 0.530(8) 1 d PG A 1
H4A H 1.3329 0.6096 0.9324 0.079 Uiso 0.530(8) 1 calc PR A 1
C5 C 1.0860(13) 0.4721(13) 0.8481(14) 0.059(3) Uani 0.530(8) 1 d PG A 1
H5A H 1.0839 0.3747 0.8455 0.071 Uiso 0.530(8) 1 calc PR A 1
C6 C 0.9400(10) 0.4768(9) 0.7999(11) 0.0385(16) Uani 0.530(8) 1 d PGU A 1
C7 C 0.5091(10) 0.2199(10) 0.6820(10) 0.0376(15) Uani 0.530(8) 1 d PGU A 1
C8 C 0.3665(12) 0.2378(14) 0.6474(14) 0.054(3) Uani 0.530(8) 1 d PG A 1
H8A H 0.3746 0.3387 0.6543 0.065 Uiso 0.530(8) 1 calc PR A 1
C9 C 0.2119(10) 0.1051(19) 0.6023(18) 0.080(5) Uani 0.530(8) 1 d PG A 1
H9A H 0.1165 0.1171 0.5792 0.097 Uiso 0.530(8) 1 calc PR A 1
C10 C 0.1999(14) -0.0457(16) 0.5919(17) 0.088(5) Uani 0.530(8) 1 d PG A 1
H10A H 0.0965 -0.1345 0.5618 0.105 Uiso 0.530(8) 1 calc PR A 1
C11 C 0.3425(18) -0.0636(11) 0.6265(15) 0.085(5) Uani 0.530(8) 1 d PG A 1
H11A H 0.3345 -0.1644 0.6196 0.102 Uiso 0.530(8) 1 calc PR A 1
C12 C 0.4971(15) 0.0692(12) 0.6716(12) 0.056(3) Uani 0.530(8) 1 d PG A 1
H12A H 0.5925 0.0572 0.6947 0.068 Uiso 0.530(8) 1 calc PR A 1
N1B N 0.6906(17) 0.3750(18) 0.7364(16) 0.0358(12) Uani 0.470(8) 1 d PU A 2
N2B N 0.8261(16) 0.3743(15) 0.7751(15) 0.0392(13) Uani 0.470(8) 1 d PU A 2
C1B C 0.9568(11) 0.6646(12) 0.8113(11) 0.0339(18) Uani 0.470(8) 1 d PG A 2
C2B C 1.1008(13) 0.8096(12) 0.8588(15) 0.047(3) Uani 0.470(8) 1 d PG A 2
H2BA H 1.0958 0.9026 0.8569 0.057 Uiso 0.470(8) 1 calc PR A 2
C3B C 1.2522(11) 0.8157(16) 0.9092(17) 0.065(5) Uani 0.470(8) 1 d PG A 2
H3BA H 1.3486 0.9127 0.9409 0.078 Uiso 0.470(8) 1 calc PR A 2
C4B C 1.2597(12) 0.677(2) 0.9121(17) 0.066(4) Uani 0.470(8) 1 d PG A 2
H4BA H 1.3610 0.6808 0.9458 0.079 Uiso 0.470(8) 1 calc PR A 2
C5B C 1.1157(16) 0.5317(17) 0.8646(17) 0.059(3) Uani 0.470(8) 1 d PG A 2
H5BA H 1.1206 0.4388 0.8665 0.071 Uiso 0.470(8) 1 calc PR A 2
C6B C 0.9642(13) 0.5257(12) 0.8142(13) 0.0385(16) Uani 0.470(8) 1 d PGU A 2
C7B C 0.5469(13) 0.2300(13) 0.6918(12) 0.0376(15) Uani 0.470(8) 1 d PGU A 2
C8B C 0.4024(16) 0.2280(18) 0.6311(17) 0.054(3) Uani 0.470(8) 1 d PG A 2
H8BA H 0.4063 0.3185 0.6187 0.065 Uiso 0.470(8) 1 calc PR A 2
C9B C 0.2521(13) 0.091(2) 0.589(2) 0.080(5) Uani 0.470(8) 1 d PG A 2
H9BA H 0.1554 0.0895 0.5485 0.097 Uiso 0.470(8) 1 calc PR A 2
C10B C 0.2462(18) -0.045(2) 0.608(2) 0.088(5) Uani 0.470(8) 1 d PG A 2
H10B H 0.1456 -0.1363 0.5796 0.105 Uiso 0.470(8) 1 calc PR A 2
C11B C 0.391(2) -0.0425(14) 0.6683(18) 0.085(5) Uani 0.470(8) 1 d PG A 2
H11B H 0.3868 -0.1331 0.6808 0.102 Uiso 0.470(8) 1 calc PR A 2
C12B C 0.5410(18) 0.0947(15) 0.7104(15) 0.056(3) Uani 0.470(8) 1 d PG A 2
H12B H 0.6377 0.0960 0.7509 0.068 Uiso 0.470(8) 1 calc PR A 2

loop_
_atom_site_aniso_label
_atom_site_aniso_U_11
_atom_site_aniso_U_22
_atom_site_aniso_U_33
_atom_site_aniso_U_23
_atom_site_aniso_U_13
_atom_site_aniso_U_12
Te 0.04025(19) 0.03624(17) 0.03950(19) 0.01883(14) 0.00764(14) 0.01865(14)
Br1 0.0581(4) 0.0798(5) 0.0565(4) 0.0312(3) 0.0238(3) 0.0340(3)
Br2 0.1039(6) 0.0628(4) 0.0488(4) 0.0276(3) 0.0205(4) 0.0447(4)
Br3 0.1307(10) 0.0600(5) 0.0969(7) 0.0393(5) 0.0328(7) 0.0383(6)
N1 0.036(2) 0.0361(19) 0.0356(19) 0.0185(15) 0.0076(17) 0.0141(16)
N2 0.039(2) 0.039(2) 0.041(2) 0.0180(17) 0.0067(18) 0.0186(18)
C1 0.033(3) 0.026(4) 0.039(3) 0.014(3) 0.008(2) 0.009(3)
C2 0.043(3) 0.031(6) 0.049(4) 0.014(4) 0.012(3) 0.001(4)
C3 0.038(4) 0.074(11) 0.054(4) 0.024(6) 0.014(3) -0.001(5)
C4 0.038(4) 0.100(11) 0.063(5) 0.036(6) 0.015(3) 0.033(5)
C5 0.058(4) 0.086(7) 0.063(4) 0.044(5) 0.020(3) 0.049(4)
C6 0.038(2) 0.039(3) 0.040(2) 0.018(2) 0.0091(18) 0.018(2)
C7 0.038(3) 0.039(2) 0.035(2) 0.0186(16) 0.012(2) 0.0139(18)
C8 0.032(5) 0.059(4) 0.066(5) 0.035(4) 0.010(4) 0.008(4)
C9 0.051(7) 0.076(6) 0.087(7) 0.040(5) 0.010(6) -0.003(6)
C10 0.100(11) 0.056(5) 0.068(6) 0.028(4) 0.026(7) -0.007(6)
C11 0.136(12) 0.038(4) 0.046(7) 0.010(4) 0.038(7) 0.007(6)
C12 0.086(7) 0.038(3) 0.053(5) 0.024(3) 0.023(5) 0.029(4)
N1B 0.036(2) 0.0361(19) 0.0356(19) 0.0185(15) 0.0076(17) 0.0141(16)
N2B 0.039(2) 0.039(2) 0.041(2) 0.0180(17) 0.0067(18) 0.0186(18)
C1B 0.033(3) 0.026(4) 0.039(3) 0.014(3) 0.008(2) 0.009(3)
C2B 0.043(3) 0.031(6) 0.049(4) 0.014(4) 0.012(3) 0.001(4)
C3B 0.038(4) 0.074(11) 0.054(4) 0.024(6) 0.014(3) -0.001(5)
C4B 0.038(4) 0.100(11) 0.063(5) 0.036(6) 0.015(3) 0.033(5)
C5B 0.058(4) 0.086(7) 0.063(4) 0.044(5) 0.020(3) 0.049(4)
C6B 0.038(2) 0.039(3) 0.040(2) 0.018(2) 0.0091(18) 0.018(2)
C7B 0.038(3) 0.039(2) 0.035(2) 0.0186(16) 0.012(2) 0.0139(18)
C8B 0.032(5) 0.059(4) 0.066(5) 0.035(4) 0.010(4) 0.008(4)
C9B 0.051(7) 0.076(6) 0.087(7) 0.040(5) 0.010(6) -0.003(6)
C10B 0.100(11) 0.056(5) 0.068(6) 0.028(4) 0.026(7) -0.007(6)
C11B 0.136(12) 0.038(4) 0.046(7) 0.010(4) 0.038(7) 0.007(6)
C12B 0.086(7) 0.038(3) 0.053(5) 0.024(3) 0.023(5) 0.029(4)

loop_
_atom_type_symbol
_atom_type_description
_atom_type_scat_dispersion_real
_atom_type_scat_dispersion_imag
_atom_type_scat_source
C C 0.0181 0.0091 'International Tables Vol C Tables 4.2.6.8 and 6.1.1.4'
H H 0.0000 0.0000 'International Tables Vol C Tables 4.2.6.8 and 6.1.1.4'
N N 0.0311 0.0180 'International Tables Vol C Tables 4.2.6.8 and 6.1.1.4'
Br Br -0.6763 1.2805 'International Tables Vol C Tables 4.2.6.8 and 6.1.1.4'
Te Te -0.1759 6.3531 'International Tables Vol C Tables 4.2.6.8 and 6.1.1.4'

loop_
_geom_angle_atom_site_label_1
_geom_angle_atom_site_label_2
_geom_angle_atom_site_label_3
_geom_angle
C1B Te C1 9.6(4)
C1B Te N1B 74.5(4)
C1 Te N1B 65.0(4)
C1B Te N1 79.6(4)
C1 Te N1 70.0(3)
N1B Te N1 5.1(5)
C1B Te Br3 88.9(3)
C1 Te Br3 98.5(2)
N1B Te Br3 163.5(3)
N1 Te Br3 168.5(3)
C1B Te Br1 86.4(3)
C1 Te Br1 86.9(2)
N1B Te Br1 85.3(4)
N1 Te Br1 86.3(3)
Br3 Te Br1 93.69(4)
C1B Te Br2 87.4(3)
C1 Te Br2 86.0(2)
N1B Te Br2 86.9(4)
N1 Te Br2 86.2(3)
Br3 Te Br2 92.65(4)
Br1 Te Br2 171.04(4)
N2 N1 C7 118.9(12)
N2 N1 Te 115.6(8)
C7 N1 Te 125.5(10)
N1 N2 C6 114.2(11)
C2 C1 C6 120.0
C2 C1 Te 121.5(4)
C6 C1 Te 118.4(4)
C1 C2 C3 120.0
C1 C2 H2A 120.0
C3 C2 H2A 120.0
C4 C3 C2 120.0
C4 C3 H3A 120.0
C2 C3 H3A 120.0
C3 C4 C5 120.0
C3 C4 H4A 120.0
C5 C4 H4A 120.0
C6 C5 C4 120.0
C6 C5 H5A 120.0
C4 C5 H5A 120.0
C5 C6 C1 120.0
C5 C6 N2 118.2(8)
C1 C6 N2 121.7(8)
N1 C7 C8 119.8(9)
N1 C7 C12 120.2(9)
C8 C7 C12 120.0
C9 C8 C7 120.0
C9 C8 H8A 120.0
C7 C8 H8A 120.0
C8 C9 C10 120.0
C8 C9 H9A 120.0
C10 C9 H9A 120.0
C11 C10 C9 120.0
C11 C10 H10A 120.0
C9 C10 H10A 120.0
C10 C11 C12 120.0
C10 C11 H11A 120.0
C12 C11 H11A 120.0
C11 C12 C7 120.0
C11 C12 H12A 120.0
C7 C12 H12A 120.0
N2B N1B C7B 117.9(16)
N2B N1B Te 114.5(10)
C7B N1B Te 127.5(11)
N1B N2B C6B 113.4(14)
C2B C1B C6B 120.0
C2B C1B Te 127.5(5)
C6B C1B Te 112.4(5)
C1B C2B C3B 120.0
C1B C2B H2BA 120.0
C3B C2B H2BA 120.0
C2B C3B C4B 120.0
C2B C3B H3BA 120.0
C4B C3B H3BA 120.0
C5B C4B C3B 120.0
C5B C4B H4BA 120.0
C3B C4B H4BA 120.0
C4B C5B C6B 120.0
C4B C5B H5BA 120.0
C6B C5B H5BA 120.0
C5B C6B C1B 120.0
C5B C6B N2B 114.8(9)
C1B C6B N2B 125.2(9)
C8B C7B C12B 120.0
C8B C7B N1B 116.2(11)
C12B C7B N1B 123.7(11)
C7B C8B C9B 120.0
C7B C8B H8BA 120.0
C9B C8B H8BA 120.0
C10B C9B C8B 120.0
C10B C9B H9BA 120.0
C8B C9B H9BA 120.0
C9B C10B C11B 120.0
C9B C10B H10B 120.0
C11B C10B H10B 120.0
C12B C11B C10B 120.0
C12B C11B H11B 120.0
C10B C11B H11B 120.0
C11B C12B C7B 120.0
C11B C12B H12B 120.0
C7B C12B H12B 120.0

loop_
_geom_bond_atom_site_label_1
_geom_bond_atom_site_label_2
_geom_bond_distance
Te C1B 2.094(9)
Te C1 2.131(8)
Te N1B 2.366(17)
Te N1 2.483(14)
Te Br3 2.5236(13)
Te Br1 2.6277(9)
Te Br2 2.6512(10)
N1 N2 1.241(19)
N1 C7 1.383(12)
N2 C6 1.423(12)
C1 C2 1.3900
C1 C6 1.3900
C2 C3 1.3900
C2 H2A 0.9300
C3 C4 1.3900
C3 H3A 0.9300
C4 C5 1.3900
C4 H4A 0.9300
C5 C6 1.3900
C5 H5A 0.9300
C7 C8 1.3900
C7 C12 1.3900
C8 C9 1.3900
C8 H8A 0.9300
C9 C10 1.3900
C9 H9A 0.9300
C10 C11 1.3900
C10 H10A 0.9300
C11 C12 1.3900
C11 H11A 0.9300
C12 H12A 0.9300
N1B N2B 1.25(2)
N1B C7B 1.393(15)
N2B C6B 1.412(14)
C1B C2B 1.3900
C1B C6B 1.3900
C2B C3B 1.3900
C2B H2BA 0.9300
C3B C4B 1.3900
C3B H3BA 0.9300
C4B C5B 1.3900
C4B H4BA 0.9300
C5B C6B 1.3900
C5B H5BA 0.9300
C7B C8B 1.3900
C7B C12B 1.3900
C8B C9B 1.3900
C8B H8BA 0.9300
C9B C10B 1.3900
C9B H9BA 0.9300
C10B C11B 1.3900
C10B H10B 0.9300
C11B C12B 1.3900
C11B H11B 0.9300
C12B H12B 0.9300

loop_
_geom_hbond_atom_site_label_D
_geom_hbond_atom_site_label_H
_geom_hbond_atom_site_label_A
_geom_hbond_distance_DH
_geom_hbond_distance_HA
_geom_hbond_distance_DA
_geom_hbond_angle_DHA
_geom_hbond_site_symmetry_A
C4 H4A Br1 0.93 2.95 3.814(8) 155.9 1_655
C8 H8A Br2 0.93 2.86 3.660(12) 145.0 2_666
C11 H11A Br2 0.93 2.82 3.727(10) 163.9 2_656
C4B H4BA Br1 0.93 2.86 3.777(9) 168.1 1_655
C12B H12B Br3 0.93 2.86 3.686(14) 148.7 1_545

loop_
_geom_torsion_atom_site_label_1
_geom_torsion_atom_site_label_2
_geom_torsion_atom_site_label_3
_geom_torsion_atom_site_label_4
_geom_torsion
C1B Te N1 N2 -4.0(10)
C1 Te N1 N2 -3.0(9)
N1B Te N1 N2 -13(6)
Br3 Te N1 N2 -1(2)
Br1 Te N1 N2 -91.0(10)
Br2 Te N1 N2 84.0(10)
C1B Te N1 C7 178.8(11)
C1 Te N1 C7 179.8(11)
N1B Te N1 C7 170(8)
Br3 Te N1 C7 -177.9(8)
Br1 Te N1 C7 91.8(10)
Br2 Te N1 C7 -93.1(10)
C7 N1 N2 C6 -178.9(11)
Te N1 N2 C6 3.8(14)
C1B Te C1 C2 -1(3)
N1B Te C1 C2 -174.4(7)
N1 Te C1 C2 -175.3(6)
Br3 Te C1 C2 5.1(5)
Br1 Te C1 C2 -88.1(4)
Br2 Te C1 C2 97.2(4)
C1B Te C1 C6 176(3)
N1B Te C1 C6 2.4(6)
N1 Te C1 C6 1.5(5)
Br3 Te C1 C6 -178.1(4)
Br1 Te C1 C6 88.7(5)
Br2 Te C1 C6 -86.0(5)
C6 C1 C2 C3 0.0
Te C1 C2 C3 176.7(5)
C1 C2 C3 C4 0.0
C2 C3 C4 C5 0.0
C3 C4 C5 C6 0.0
C4 C5 C6 C1 0.0
C4 C5 C6 N2 -176.8(10)
C2 C1 C6 C5 0.0
Te C1 C6 C5 -176.8(5)
C2 C1 C6 N2 176.7(10)
Te C1 C6 N2 -0.2(10)
N1 N2 C6 C5 174.0(9)
N1 N2 C6 C1 -2.7(15)
N2 N1 C7 C8 -179.5(11)
Te N1 C7 C8 -2.5(13)
N2 N1 C7 C12 -0.4(16)
Te N1 C7 C12 176.7(6)
N1 C7 C8 C9 179.1(10)
C12 C7 C8 C9 0.0
C7 C8 C9 C10 0.0
C8 C9 C10 C11 0.0
C9 C10 C11 C12 0.0
C10 C11 C12 C7 0.0
N1 C7 C12 C11 -179.1(10)
C8 C7 C12 C11 0.0
C1B Te N1B N2B -1.0(12)
C1 Te N1B N2B 0.2(11)
N1 Te N1B N2B 170(8)
Br3 Te N1B N2B -2(2)
Br1 Te N1B N2B -88.6(12)
Br2 Te N1B N2B 87.2(13)
C1B Te N1B C7B -178.0(14)
C1 Te N1B C7B -176.8(15)
N1 Te N1B C7B -7(6)
Br3 Te N1B C7B -178.5(7)
Br1 Te N1B C7B 94.4(13)
Br2 Te N1B C7B -89.8(13)
C7B N1B N2B C6B 178.2(12)
Te N1B N2B C6B 0.9(18)
C1 Te C1B C2B 177(3)
N1B Te C1B C2B -176.7(8)
N1 Te C1B C2B -177.5(7)
Br3 Te C1B C2B 3.2(6)
Br1 Te C1B C2B -90.6(6)
Br2 Te C1B C2B 95.9(6)
C1 Te C1B C6B -6(3)
N1B Te C1B C6B 0.8(6)
N1 Te C1B C6B 0.0(6)
Br3 Te C1B C6B -179.3(5)
Br1 Te C1B C6B 86.9(5)
Br2 Te C1B C6B -86.6(5)
C6B C1B C2B C3B 0.0
Te C1B C2B C3B 177.3(8)
C1B C2B C3B C4B 0.0
C2B C3B C4B C5B 0.0
C3B C4B C5B C6B 0.0
C4B C5B C6B C1B 0.0
C4B C5B C6B N2B -177.3(11)
C2B C1B C6B C5B 0.0
Te C1B C6B C5B -177.7(7)
C2B C1B C6B N2B 177.0(13)
Te C1B C6B N2B -0.7(12)
N1B N2B C6B C5B 176.9(12)
N1B N2B C6B C1B -0.2(19)
N2B N1B C7B C8B -171.4(14)
Te N1B C7B C8B 5.5(16)
N2B N1B C7B C12B 11(2)
Te N1B C7B C12B -171.7(8)
C12B C7B C8B C9B 0.0
N1B C7B C8B C9B -177.3(12)
C7B C8B C9B C10B 0.0
C8B C9B C10B C11B 0.0
C9B C10B C11B C12B 0.0
C10B C11B C12B C7B 0.0
C8B C7B C12B C11B 0.0
N1B C7B C12B C11B 177.1(13)
